data_7124042
loop_
_publ_author_name
'Deolka, Shubham'
'Tarannam, Naziha'
'Fayzullin, Robert R.'
'Kozuch, Sebastian'
'Khaskin, Eugene'

_publ_section_title
;
 Unusual Rearrangement of Modified PNP Ligand based Ru Complexes Relevant
 to Alcohol Dehydrogenation Catalysis
;
_journal_name_full 'Chemical Communications'
_journal_paper_doi 10.1039/C9CC06024C
_journal_year 2019
_chemical_formula_moiety 'C30 H49 Cl N2 O P2 Ru, 0.5 (C4 H10 O)'
_chemical_formula_sum 'C32 H54 Cl N2 O1.5 P2 Ru'
_chemical_formula_weight 689.23
_space_group_crystal_system triclinic
_space_group_IT_number 2
_space_group_name_Hall '-P 1'
_space_group_name_H-M_alt 'P -1'
_symmetry_space_group_name_Hall '-P 1'
_symmetry_space_group_name_H-M 'P -1'
_atom_sites_solution_hydrogens mixed
_audit_creation_method SHELXL-2018/3
_audit_update_record
;
2019-01-14 deposited with the CCDC.    2019-08-21 downloaded from the CCDC.
;
_cell_angle_alpha 65.1332(15)
_cell_angle_beta 67.9561(15)
_cell_angle_gamma 62.8294(17)
_cell_formula_units_Z 2
_cell_length_a 12.0950(2)
_cell_length_b 12.3732(2)
_cell_length_c 14.4676(2)
_cell_measurement_reflns_used 37285
_cell_measurement_temperature 95(2)
_cell_measurement_theta_max 32.4650
_cell_measurement_theta_min 2.8140
_cell_volume 1701.97(5)
_computing_cell_refinement 'CrysAlisPro 1.171.39.20a (Rigaku OD, 2015)'
_computing_data_collection 'CrysAlisPro 1.171.39.20a (Rigaku OD, 2015)'
_computing_data_reduction 'CrysAlisPro 1.171.39.20a (Rigaku OD, 2015)'
_computing_molecular_graphics
;
WinGX (Farrugia, 2012); Olex2 (Dolomanov et al., 2009);
ORTEP-3 (Farrugia, 2012); PLATON (Spek, 2009)
;
_computing_publication_material 'enCIFer (Allen, 2004)'
_computing_structure_refinement 'SHELXL-2018/3 (Sheldrick, 2015)'
_computing_structure_solution 'SHELXT-2018/2 (Sheldrick, 2015)'
_diffrn_ambient_temperature 95(2)
_diffrn_measured_fraction_theta_full 0.999
_diffrn_measured_fraction_theta_max 0.993
_diffrn_measurement_device_type 'XtaLAB Pro: Kappa dual offset/far'
_diffrn_measurement_method '\w scans'
_diffrn_radiation_probe x-ray
_diffrn_radiation_type MoK\a
_diffrn_radiation_wavelength 0.71073
_diffrn_reflns_av_R_equivalents 0.0641
_diffrn_reflns_av_unetI/netI 0.0351
_diffrn_reflns_Laue_measured_fraction_full 0.999
_diffrn_reflns_Laue_measured_fraction_max 0.993
_diffrn_reflns_limit_h_max 17
_diffrn_reflns_limit_h_min -17
_diffrn_reflns_limit_k_max 17
_diffrn_reflns_limit_k_min -17
_diffrn_reflns_limit_l_max 20
_diffrn_reflns_limit_l_min -20
_diffrn_reflns_number 83651
_diffrn_reflns_point_group_measured_fraction_full 0.999
_diffrn_reflns_point_group_measured_fraction_max 0.993
_diffrn_reflns_theta_full 25.242
_diffrn_reflns_theta_max 30.998
_diffrn_reflns_theta_min 2.106
_diffrn_source 'microfocus sealed X-ray tube'
_exptl_absorpt_coefficient_mu 0.661
_exptl_absorpt_correction_T_max 1.000
_exptl_absorpt_correction_T_min 0.864
_exptl_absorpt_correction_type gaussian
_exptl_absorpt_process_details
;
CrysAlisPro 1.171.39.20a (Rigaku Oxford Diffraction, 2015).
Numerical absorption correction based on gaussian integration over
a multifaceted crystal model. Empirical absorption correction using
spherical harmonics, frame scaling and detector area scaling,
implemented in SCALE3 ABSPACK scaling algorithm.
;
_exptl_crystal_colour yellow
_exptl_crystal_density_diffrn 1.345
_exptl_crystal_description prism
_exptl_crystal_F_000 726
_exptl_crystal_recrystallization_method 'from a concentrated diethyl ether solution by cooling to -30 \%C'
_exptl_crystal_size_max 0.077
_exptl_crystal_size_mid 0.056
_exptl_crystal_size_min 0.043
_refine_diff_density_max 1.152
_refine_diff_density_min -0.925
_refine_diff_density_rms 0.075
_refine_ls_extinction_method none
_refine_ls_goodness_of_fit_ref 1.032
_refine_ls_hydrogen_treatment mixed
_refine_ls_matrix_type full
_refine_ls_number_parameters 446
_refine_ls_number_reflns 10774
_refine_ls_number_restraints 250
_refine_ls_restrained_S_all 1.074
_refine_ls_R_factor_all 0.0320
_refine_ls_R_factor_gt 0.0277
_refine_ls_shift/su_max 0.001
_refine_ls_shift/su_mean 0.000
_refine_ls_structure_factor_coef Fsqd
_refine_ls_weighting_details 'w=1/[\s^2^(Fo^2^)+(0.0304P)^2^+0.9884P] where P=(Fo^2^+2Fc^2^)/3'
_refine_ls_weighting_scheme calc
_refine_ls_wR_factor_gt 0.0679
_refine_ls_wR_factor_ref 0.0695
_reflns_Friedel_coverage 0.000
_reflns_number_gt 9834
_reflns_number_total 10774
_reflns_threshold_expression 'I > 2\s(I)'
_cod_data_source_file c9cc06024c2.cif
_cod_data_source_block jk425
_cod_original_cell_volume 1701.99(6)
_cod_original_formula_sum 'C32 H54 Cl N2 O1.50 P2 Ru'
_cod_database_code 7124042
_shelx_shelxl_version_number 2018/3
_shelx_space_group_comment
;
The symmetry employed for this shelxl refinement is uniquely defined
by the following loop, which should always be used as a source of
symmetry information in preference to the above space-group names.
They are only intended as comments.
;
_shelx_estimated_absorpt_t_min 0.951
_shelx_estimated_absorpt_t_max 0.972

loop_
_space_group_symop_operation_xyz
'x, y, z'
'-x, -y, -z'

loop_
_atom_site_label
_atom_site_type_symbol
_atom_site_fract_x
_atom_site_fract_y
_atom_site_fract_z
_atom_site_U_iso_or_equiv
_atom_site_adp_type
_atom_site_occupancy
_atom_site_site_symmetry_order
_atom_site_calc_flag
_atom_site_refinement_flags_posn
_atom_site_refinement_flags_adp
_atom_site_refinement_flags_occupancy
_atom_site_disorder_assembly
_atom_site_disorder_group
Ru1 Ru 0.67078(2) 0.38176(2) 0.24251(2) 0.01065(3) Uani 1 1 d . . . . .
H1 H 0.651(2) 0.333(2) 0.1708(18) 0.038(6) Uiso 1 1 d . . . . .
Cl1 Cl 0.69289(3) 0.44524(3) 0.37874(3) 0.01826(7) Uani 1 1 d . . . . .
P1 P 0.44893(3) 0.48143(3) 0.28595(3) 0.01217(7) Uani 1 1 d . . . . .
P2 P 0.87173(3) 0.22100(3) 0.22077(3) 0.01251(7) Uani 1 1 d . . . . .
O1 O 0.72484(12) 0.59244(11) 0.05143(9) 0.0271(2) Uani 1 1 d . . . . .
N1 N 0.62575(11) 0.23216(10) 0.37568(9) 0.0123(2) Uani 1 1 d . . . . .
C1 C 0.70511(13) 0.51103(13) 0.12552(11) 0.0167(3) Uani 1 1 d . . . . .
C11 C 0.42482(13) 0.39827(13) 0.42779(11) 0.0151(2) Uani 1 1 d . . . . .
H11A H 0.437183 0.443749 0.463279 0.018 Uiso 1 1 calc R U . . .
H11B H 0.336284 0.398938 0.456176 0.018 Uiso 1 1 calc R U . . .
C12 C 0.51705(13) 0.26251(12) 0.44984(10) 0.0139(2) Uani 1 1 d . . . . .
C13 C 0.49026(14) 0.17095(13) 0.54344(11) 0.0185(3) Uani 1 1 d . . . . .
H13 H 0.414659 0.193537 0.595127 0.022 Uiso 1 1 calc R U . . .
C14 C 0.57541(15) 0.04656(14) 0.56005(12) 0.0224(3) Uani 1 1 d . . . . .
H14 H 0.559714 -0.016912 0.624027 0.027 Uiso 1 1 calc R U . . .
C15 C 0.68406(15) 0.01513(13) 0.48246(12) 0.0208(3) Uani 1 1 d . . . . .
H15 H 0.742067 -0.070405 0.492520 0.025 Uiso 1 1 calc R U . . .
C16 C 0.70756(13) 0.10936(12) 0.39002(11) 0.0142(2) Uani 1 1 d . . . . .
C17 C 0.81861(13) 0.08069(12) 0.29838(11) 0.0144(2) Uani 1 1 d . . . . .
H17 H 0.778935 0.077667 0.250475 0.017 Uiso 1 1 calc R U . . .
C21 C 0.91808(16) -0.05435(14) 0.32676(14) 0.0270(3) Uani 1 1 d D U . . .
H21A H 0.924905 -0.079195 0.399549 0.032 Uiso 0.628(10) 1 calc R U P A 1
H21B H 1.002559 -0.055173 0.279907 0.032 Uiso 0.628(10) 1 calc R U P A 1
H21C H 0.997868 -0.055495 0.272174 0.032 Uiso 0.372(10) 1 calc R U P A 2
H21D H 0.936407 -0.069332 0.393204 0.032 Uiso 0.372(10) 1 calc R U P A 2
N21 N 0.8265(6) -0.1137(5) 0.2350(5) 0.0322(10) Uani 0.628(10) 1 d D U P A 1
C212 C 0.8795(8) -0.1522(5) 0.3159(5) 0.0280(10) Uani 0.628(10) 1 d D U P A 1
C213 C 0.8991(5) -0.2777(4) 0.3854(5) 0.0353(10) Uani 0.628(10) 1 d D U P A 1
H213 H 0.932108 -0.303523 0.444521 0.042 Uiso 0.628(10) 1 calc R U P A 1
C214 C 0.8704(5) -0.3642(4) 0.3680(5) 0.0399(14) Uani 0.628(10) 1 d D U P A 1
H214 H 0.885861 -0.449311 0.412987 0.048 Uiso 0.628(10) 1 calc R U P A 1
C215 C 0.8190(5) -0.3216(5) 0.2833(5) 0.0399(11) Uani 0.628(10) 1 d D U P A 1
H215 H 0.799185 -0.377288 0.267859 0.048 Uiso 0.628(10) 1 calc R U P A 1
C216 C 0.7967(5) -0.1970(5) 0.2213(4) 0.0372(10) Uani 0.628(10) 1 d D U P A 1
H216 H 0.757707 -0.168076 0.165027 0.045 Uiso 0.628(10) 1 calc R U P A 1
N22 N 0.8509(10) -0.1407(8) 0.2536(8) 0.0308(14) Uani 0.372(10) 1 d D U P A 2
C222 C 0.8880(14) -0.1641(9) 0.3389(9) 0.0296(15) Uani 0.372(10) 1 d D U P A 2
C223 C 0.9176(8) -0.2747(6) 0.4143(6) 0.0287(13) Uani 0.372(10) 1 d D U P A 2
H223 H 0.951003 -0.285773 0.468881 0.034 Uiso 0.372(10) 1 calc R U P A 2
C224 C 0.8968(8) -0.3719(7) 0.4081(7) 0.0400(16) Uani 0.372(10) 1 d D U P A 2
H224 H 0.912427 -0.451965 0.461017 0.048 Uiso 0.372(10) 1 calc R U P A 2
C225 C 0.8537(10) -0.3527(8) 0.3260(8) 0.0375(16) Uani 0.372(10) 1 d D U P A 2
H225 H 0.839154 -0.419425 0.321577 0.045 Uiso 0.372(10) 1 calc R U P A 2
C226 C 0.8314(8) -0.2376(8) 0.2498(7) 0.0355(13) Uani 0.372(10) 1 d D U P A 2
H226 H 0.801524 -0.225585 0.192934 0.043 Uiso 0.372(10) 1 calc R U P A 2
C31 C 0.35492(13) 0.43475(13) 0.23899(11) 0.0167(3) Uani 1 1 d . . . . .
C32 C 0.38764(15) 0.28944(14) 0.28565(13) 0.0205(3) Uani 1 1 d . . . . .
H32A H 0.480308 0.246194 0.267797 0.031 Uiso 1 1 calc R U . . .
H32B H 0.346246 0.262443 0.256946 0.031 Uiso 1 1 calc R U . . .
H32C H 0.357189 0.267284 0.361894 0.031 Uiso 1 1 calc R U . . .
C33 C 0.39642(15) 0.46516(16) 0.11941(12) 0.0224(3) Uani 1 1 d . . . . .
H33A H 0.377302 0.557130 0.087119 0.034 Uiso 1 1 calc R U . . .
H33B H 0.350107 0.437826 0.095719 0.034 Uiso 1 1 calc R U . . .
H33C H 0.488342 0.419915 0.099113 0.034 Uiso 1 1 calc R U . . .
C34 C 0.20942(14) 0.49726(15) 0.27152(14) 0.0236(3) Uani 1 1 d . . . . .
H34A H 0.183411 0.480850 0.347528 0.035 Uiso 1 1 calc R U . . .
H34B H 0.168005 0.461455 0.250991 0.035 Uiso 1 1 calc R U . . .
H34C H 0.183982 0.589383 0.236785 0.035 Uiso 1 1 calc R U . . .
C41 C 0.36745(14) 0.65662(13) 0.27582(12) 0.0181(3) Uani 1 1 d . . . . .
C42 C 0.34864(16) 0.73480(14) 0.16416(13) 0.0248(3) Uani 1 1 d . . . . .
H42A H 0.429853 0.710964 0.113887 0.037 Uiso 1 1 calc R U . . .
H42B H 0.318973 0.825765 0.155944 0.037 Uiso 1 1 calc R U . . .
H42C H 0.285071 0.717564 0.151372 0.037 Uiso 1 1 calc R U . . .
C43 C 0.45558(16) 0.69812(14) 0.29658(15) 0.0261(3) Uani 1 1 d . . . . .
H43A H 0.468143 0.650831 0.367965 0.039 Uiso 1 1 calc R U . . .
H43B H 0.416631 0.789647 0.288427 0.039 Uiso 1 1 calc R U . . .
H43C H 0.538200 0.680367 0.246596 0.039 Uiso 1 1 calc R U . . .
C44 C 0.23981(15) 0.68757(14) 0.35602(13) 0.0237(3) Uani 1 1 d . . . . .
H44A H 0.178218 0.669326 0.341537 0.036 Uiso 1 1 calc R U . . .
H44B H 0.206940 0.777919 0.350981 0.036 Uiso 1 1 calc R U . . .
H44C H 0.252943 0.635181 0.426657 0.036 Uiso 1 1 calc R U . . .
C51 C 0.94929(14) 0.20413(14) 0.08410(12) 0.0187(3) Uani 1 1 d . . . . .
C52 C 0.84579(16) 0.23581(17) 0.02979(13) 0.0275(3) Uani 1 1 d . . . . .
H52A H 0.795768 0.180375 0.072538 0.041 Uiso 1 1 calc R U . . .
H52B H 0.886281 0.222182 -0.039067 0.041 Uiso 1 1 calc R U . . .
H52C H 0.789426 0.325049 0.021328 0.041 Uiso 1 1 calc R U . . .
C53 C 1.04579(15) 0.07024(15) 0.07817(13) 0.0230(3) Uani 1 1 d . . . . .
H53A H 1.112104 0.043509 0.114675 0.035 Uiso 1 1 calc R U . . .
H53B H 1.085111 0.073064 0.004751 0.035 Uiso 1 1 calc R U . . .
H53C H 1.001302 0.009322 0.111322 0.035 Uiso 1 1 calc R U . . .
C54 C 1.01533(18) 0.30247(16) 0.02118(14) 0.0308(4) Uani 1 1 d . . . . .
H54A H 0.957044 0.385407 0.031387 0.046 Uiso 1 1 calc R U . . .
H54B H 1.038691 0.309824 -0.053247 0.046 Uiso 1 1 calc R U . . .
H54C H 1.092408 0.274951 0.045256 0.046 Uiso 1 1 calc R U . . .
C61 C 0.99725(14) 0.20184(15) 0.28090(14) 0.0229(3) Uani 1 1 d . . . . .
C62 C 1.13172(16) 0.10351(19) 0.25685(18) 0.0367(4) Uani 1 1 d . . . . .
H62A H 1.126067 0.019386 0.278620 0.055 Uiso 1 1 calc R U . . .
H62B H 1.185736 0.100077 0.295067 0.055 Uiso 1 1 calc R U . . .
H62C H 1.168936 0.128477 0.181569 0.055 Uiso 1 1 calc R U . . .
C63 C 0.94440(17) 0.16420(17) 0.40014(14) 0.0297(4) Uani 1 1 d . . . . .
H63A H 0.857016 0.223233 0.416779 0.045 Uiso 1 1 calc R U . . .
H63B H 0.998185 0.168125 0.434315 0.045 Uiso 1 1 calc R U . . .
H63C H 0.944358 0.077281 0.425244 0.045 Uiso 1 1 calc R U . . .
C64 C 1.00995(16) 0.33266(18) 0.24514(17) 0.0311(4) Uani 1 1 d . . . . .
H64A H 1.051192 0.354278 0.170530 0.047 Uiso 1 1 calc R U . . .
H64B H 1.061728 0.329222 0.285340 0.047 Uiso 1 1 calc R U . . .
H64C H 0.925016 0.397686 0.256814 0.047 Uiso 1 1 calc R U . . .
O1S O 0.4555(4) 1.0369(6) 0.0042(5) 0.098(2) Uani 0.5 1 d D . P B -1
C4S C 0.4970(12) 1.0583(8) 0.1276(6) 0.112(4) Uani 0.5 1 d D . P B -1
H4SA H 0.428544 1.134025 0.098688 0.168 Uiso 0.5 1 calc R U P B -1
H4SB H 0.552831 1.084529 0.141631 0.168 Uiso 0.5 1 calc R U P B -1
H4SC H 0.459901 1.004704 0.192878 0.168 Uiso 0.5 1 calc R U P B -1
C3S C 0.5731(6) 0.9845(7) 0.0506(6) 0.0901(19) Uani 0.5 1 d D . P B -1
H3SA H 0.602703 0.890983 0.083634 0.108 Uiso 0.5 1 calc R U P B -1
H3SB H 0.644834 1.011450 0.000272 0.108 Uiso 0.5 1 calc R U P B -1
C1S C 0.5206(8) 0.9469(7) -0.0714(6) 0.0901(19) Uani 0.5 1 d D . P B -1
H1SA H 0.585220 0.977406 -0.130443 0.108 Uiso 0.5 1 calc R U P B -1
H1SB H 0.565256 0.858806 -0.031494 0.108 Uiso 0.5 1 calc R U P B -1
C2S C 0.4216(7) 0.9454(12) -0.1159(7) 0.116(4) Uani 0.5 1 d D . P B -1
H2SA H 0.420475 1.006194 -0.186349 0.173 Uiso 0.5 1 calc R U P B -1
H2SB H 0.336488 0.969374 -0.070188 0.173 Uiso 0.5 1 calc R U P B -1
H2SC H 0.445935 0.859623 -0.119127 0.173 Uiso 0.5 1 calc R U P B -1

loop_
_atom_site_aniso_label
_atom_site_aniso_U_11
_atom_site_aniso_U_22
_atom_site_aniso_U_33
_atom_site_aniso_U_23
_atom_site_aniso_U_13
_atom_site_aniso_U_12
Ru1 0.00989(5) 0.00871(5) 0.01219(5) -0.00288(4) -0.00247(4) -0.00265(4)
Cl1 0.01772(15) 0.01893(15) 0.02277(16) -0.01170(13) -0.00471(12) -0.00528(12)
P1 0.01082(14) 0.01006(14) 0.01364(15) -0.00335(12) -0.00278(12) -0.00232(11)
P2 0.01015(14) 0.01112(14) 0.01581(16) -0.00498(12) -0.00311(12) -0.00247(11)
O1 0.0289(6) 0.0205(5) 0.0252(6) 0.0007(4) -0.0032(5) -0.0126(5)
N1 0.0123(5) 0.0111(5) 0.0131(5) -0.0036(4) -0.0036(4) -0.0033(4)
C1 0.0142(6) 0.0149(6) 0.0197(6) -0.0052(5) -0.0032(5) -0.0047(5)
C11 0.0144(6) 0.0124(5) 0.0141(6) -0.0045(5) -0.0018(5) -0.0020(5)
C12 0.0148(6) 0.0129(5) 0.0135(6) -0.0048(5) -0.0031(5) -0.0039(5)
C13 0.0198(7) 0.0162(6) 0.0138(6) -0.0036(5) -0.0004(5) -0.0055(5)
C14 0.0272(8) 0.0152(6) 0.0160(6) -0.0001(5) -0.0019(6) -0.0069(6)
C15 0.0231(7) 0.0119(6) 0.0191(7) -0.0020(5) -0.0035(5) -0.0031(5)
C16 0.0142(6) 0.0116(5) 0.0157(6) -0.0042(5) -0.0042(5) -0.0030(5)
C17 0.0138(6) 0.0099(5) 0.0166(6) -0.0040(5) -0.0027(5) -0.0025(5)
C21 0.0230(7) 0.0150(6) 0.0280(8) -0.0041(6) -0.0017(6) -0.0001(6)
N21 0.038(2) 0.0209(17) 0.035(2) -0.0154(15) 0.0068(13) -0.0143(16)
C212 0.029(2) 0.0123(13) 0.026(2) -0.0090(13) 0.0154(17) -0.0074(14)
C213 0.0191(17) 0.0248(14) 0.041(2) -0.0083(15) 0.0061(15) -0.0031(11)
C214 0.024(2) 0.0176(14) 0.052(3) -0.009(2) 0.017(2) -0.0089(13)
C215 0.0335(19) 0.0302(18) 0.053(2) -0.0300(18) 0.0246(16) -0.0206(15)
C216 0.038(2) 0.032(2) 0.040(2) -0.0173(15) 0.0136(15) -0.0227(17)
N22 0.032(3) 0.023(3) 0.036(3) -0.012(2) 0.007(2) -0.017(2)
C222 0.024(2) 0.022(2) 0.032(3) -0.017(2) 0.004(3) 0.000(2)
C223 0.019(3) 0.0155(18) 0.032(3) -0.0053(19) 0.010(2) -0.0045(16)
C224 0.027(3) 0.019(2) 0.047(3) -0.012(2) 0.019(2) -0.0067(19)
C225 0.032(3) 0.024(2) 0.050(4) -0.024(3) 0.020(3) -0.016(2)
C226 0.030(3) 0.033(3) 0.046(3) -0.029(2) 0.014(2) -0.015(2)
C31 0.0140(6) 0.0170(6) 0.0197(6) -0.0061(5) -0.0052(5) -0.0045(5)
C32 0.0207(7) 0.0176(6) 0.0268(7) -0.0073(6) -0.0071(6) -0.0077(5)
C33 0.0219(7) 0.0270(7) 0.0191(7) -0.0070(6) -0.0089(6) -0.0058(6)
C34 0.0136(6) 0.0235(7) 0.0337(8) -0.0095(6) -0.0057(6) -0.0056(6)
C41 0.0167(6) 0.0115(6) 0.0233(7) -0.0050(5) -0.0072(5) -0.0010(5)
C42 0.0267(8) 0.0145(6) 0.0263(8) 0.0004(6) -0.0098(6) -0.0046(6)
C43 0.0258(8) 0.0133(6) 0.0430(10) -0.0107(6) -0.0141(7) -0.0031(6)
C44 0.0203(7) 0.0165(6) 0.0284(8) -0.0096(6) -0.0065(6) 0.0016(5)
C51 0.0166(6) 0.0173(6) 0.0183(6) -0.0081(5) 0.0005(5) -0.0039(5)
C52 0.0258(8) 0.0317(8) 0.0196(7) -0.0138(6) -0.0070(6) 0.0012(7)
C53 0.0185(7) 0.0213(7) 0.0266(8) -0.0133(6) -0.0001(6) -0.0033(6)
C54 0.0310(9) 0.0229(7) 0.0282(8) -0.0100(7) 0.0101(7) -0.0125(7)
C61 0.0156(7) 0.0225(7) 0.0355(9) -0.0135(6) -0.0120(6) -0.0015(5)
C62 0.0166(7) 0.0387(10) 0.0615(13) -0.0280(10) -0.0179(8) 0.0035(7)
C63 0.0317(9) 0.0296(8) 0.0318(9) -0.0107(7) -0.0205(7) -0.0022(7)
C64 0.0202(7) 0.0346(9) 0.0517(11) -0.0252(8) -0.0049(7) -0.0120(7)
O1S 0.089(4) 0.141(7) 0.090(4) 0.011(4) -0.042(4) -0.088(5)
C4S 0.141(9) 0.058(4) 0.068(5) -0.026(4) 0.036(6) -0.019(5)
C3S 0.058(3) 0.060(3) 0.093(4) 0.004(3) -0.001(3) -0.010(2)
C1S 0.058(3) 0.060(3) 0.093(4) 0.004(3) -0.001(3) -0.010(2)
C2S 0.051(4) 0.225(13) 0.091(6) -0.116(8) 0.011(4) -0.025(6)

loop_
_atom_type_symbol
_atom_type_description
_atom_type_scat_dispersion_real
_atom_type_scat_dispersion_imag
_atom_type_scat_source
C C 0.0033 0.0016 'International Tables Vol C Tables 4.2.6.8 and 6.1.1.4'
H H 0.0000 0.0000 'International Tables Vol C Tables 4.2.6.8 and 6.1.1.4'
N N 0.0061 0.0033 'International Tables Vol C Tables 4.2.6.8 and 6.1.1.4'
O O 0.0106 0.0060 'International Tables Vol C Tables 4.2.6.8 and 6.1.1.4'
P P 0.1023 0.0942 'International Tables Vol C Tables 4.2.6.8 and 6.1.1.4'
Cl Cl 0.1484 0.1585 'International Tables Vol C Tables 4.2.6.8 and 6.1.1.4'
Ru Ru -1.2594 0.8363 'International Tables Vol C Tables 4.2.6.8 and 6.1.1.4'

loop_
_geom_angle_atom_site_label_1
_geom_angle_atom_site_label_2
_geom_angle_atom_site_label_3
_geom_angle
C1 Ru1 N1 177.81(5)
C1 Ru1 P1 97.78(4)
N1 Ru1 P1 80.89(3)
C1 Ru1 P2 98.39(4)
N1 Ru1 P2 82.58(3)
P1 Ru1 P2 160.198(13)
C1 Ru1 Cl1 98.84(5)
N1 Ru1 Cl1 82.93(3)
P1 Ru1 Cl1 90.137(12)
P2 Ru1 Cl1 98.580(12)
C1 Ru1 H1 87.4(9)
N1 Ru1 H1 90.8(9)
P1 Ru1 H1 87.7(9)
P2 Ru1 H1 81.7(9)
Cl1 Ru1 H1 173.6(9)
C11 P1 C41 104.57(6)
C11 P1 C31 104.28(7)
C41 P1 C31 108.98(6)
C11 P1 Ru1 97.40(4)
C41 P1 Ru1 123.21(5)
C31 P1 Ru1 115.20(4)
C17 P2 C61 106.92(7)
C17 P2 C51 105.04(6)
C61 P2 C51 109.30(7)
C17 P2 Ru1 97.64(4)
C61 P2 Ru1 119.07(5)
C51 P2 Ru1 116.68(5)
C16 N1 C12 119.98(12)
C16 N1 Ru1 120.98(9)
C12 N1 Ru1 118.90(9)
O1 C1 Ru1 178.74(13)
C12 C11 P1 110.94(9)
C12 C11 H11A 109.5
P1 C11 H11A 109.5
C12 C11 H11B 109.5
P1 C11 H11B 109.5
H11A C11 H11B 108.0
N1 C12 C13 121.25(12)
N1 C12 C11 118.27(12)
C13 C12 C11 120.48(12)
C14 C13 C12 118.99(13)
C14 C13 H13 120.5
C12 C13 H13 120.5
C13 C14 C15 119.52(14)
C13 C14 H14 120.2
C15 C14 H14 120.2
C14 C15 C16 119.76(13)
C14 C15 H15 120.1
C16 C15 H15 120.1
N1 C16 C15 120.40(12)
N1 C16 C17 116.73(12)
C15 C16 C17 122.76(12)
C16 C17 C21 113.26(12)
C16 C17 P2 110.73(9)
C21 C17 P2 120.01(10)
C16 C17 H17 103.5
C21 C17 H17 103.5
P2 C17 H17 103.5
C222 C21 C17 118.8(5)
C17 C21 C212 110.6(3)
C17 C21 H21A 109.5
C212 C21 H21A 109.5
C17 C21 H21B 109.5
C212 C21 H21B 109.5
H21A C21 H21B 108.1
C222 C21 H21C 107.6
C17 C21 H21C 107.6
C222 C21 H21D 107.6
C17 C21 H21D 107.6
H21C C21 H21D 107.1
C216 N21 C212 118.7(4)
N21 C212 C213 119.5(4)
N21 C212 C21 117.3(4)
C213 C212 C21 123.3(4)
C214 C213 C212 120.8(4)
C214 C213 H213 119.6
C212 C213 H213 119.6
C215 C214 C213 117.6(4)
C215 C214 H214 121.2
C213 C214 H214 121.2
C216 C215 C214 119.0(4)
C216 C215 H215 120.5
C214 C215 H215 120.5
N21 C216 C215 124.3(4)
N21 C216 H216 117.9
C215 C216 H216 117.9
C222 N22 C226 115.3(7)
C223 C222 N22 127.1(8)
C223 C222 C21 122.9(8)
N22 C222 C21 108.9(7)
C222 C223 C224 115.9(7)
C222 C223 H223 122.0
C224 C223 H223 122.0
C225 C224 C223 119.8(7)
C225 C224 H224 120.1
C223 C224 H224 120.1
C224 C225 C226 120.1(8)
C224 C225 H225 119.9
C226 C225 H225 119.9
N22 C226 C225 121.6(7)
N22 C226 H226 119.2
C225 C226 H226 119.2
C34 C31 C33 109.52(12)
C34 C31 C32 107.13(12)
C33 C31 C32 107.32(12)
C34 C31 P1 114.54(10)
C33 C31 P1 109.71(10)
C32 C31 P1 108.34(10)
C31 C32 H32A 109.5
C31 C32 H32B 109.5
H32A C32 H32B 109.5
C31 C32 H32C 109.5
H32A C32 H32C 109.5
H32B C32 H32C 109.5
C31 C33 H33A 109.5
C31 C33 H33B 109.5
H33A C33 H33B 109.5
C31 C33 H33C 109.5
H33A C33 H33C 109.5
H33B C33 H33C 109.5
C31 C34 H34A 109.5
C31 C34 H34B 109.5
H34A C34 H34B 109.5
C31 C34 H34C 109.5
H34A C34 H34C 109.5
H34B C34 H34C 109.5
C42 C41 C43 107.58(13)
C42 C41 C44 110.46(12)
C43 C41 C44 106.90(13)
C42 C41 P1 109.61(10)
C43 C41 P1 108.35(10)
C44 C41 P1 113.71(10)
C41 C42 H42A 109.5
C41 C42 H42B 109.5
H42A C42 H42B 109.5
C41 C42 H42C 109.5
H42A C42 H42C 109.5
H42B C42 H42C 109.5
C41 C43 H43A 109.5
C41 C43 H43B 109.5
H43A C43 H43B 109.5
C41 C43 H43C 109.5
H43A C43 H43C 109.5
H43B C43 H43C 109.5
C41 C44 H44A 109.5
C41 C44 H44B 109.5
H44A C44 H44B 109.5
C41 C44 H44C 109.5
H44A C44 H44C 109.5
H44B C44 H44C 109.5
C54 C51 C52 107.74(14)
C54 C51 C53 109.56(13)
C52 C51 C53 106.04(13)
C54 C51 P2 107.87(11)
C52 C51 P2 109.59(10)
C53 C51 P2 115.78(11)
C51 C52 H52A 109.5
C51 C52 H52B 109.5
H52A C52 H52B 109.5
C51 C52 H52C 109.5
H52A C52 H52C 109.5
H52B C52 H52C 109.5
C51 C53 H53A 109.5
C51 C53 H53B 109.5
H53A C53 H53B 109.5
C51 C53 H53C 109.5
H53A C53 H53C 109.5
H53B C53 H53C 109.5
C51 C54 H54A 109.5
C51 C54 H54B 109.5
H54A C54 H54B 109.5
C51 C54 H54C 109.5
H54A C54 H54C 109.5
H54B C54 H54C 109.5
C63 C61 C62 108.24(14)
C63 C61 C64 108.44(14)
C62 C61 C64 107.94(14)
C63 C61 P2 106.27(11)
C62 C61 P2 117.67(12)
C64 C61 P2 107.99(11)
C61 C62 H62A 109.5
C61 C62 H62B 109.5
H62A C62 H62B 109.5
C61 C62 H62C 109.5
H62A C62 H62C 109.5
H62B C62 H62C 109.5
C61 C63 H63A 109.5
C61 C63 H63B 109.5
H63A C63 H63B 109.5
C61 C63 H63C 109.5
H63A C63 H63C 109.5
H63B C63 H63C 109.5
C61 C64 H64A 109.5
C61 C64 H64B 109.5
H64A C64 H64B 109.5
C61 C64 H64C 109.5
H64A C64 H64C 109.5
H64B C64 H64C 109.5
C3S O1S C1S 95.6(5)
C3S C4S H4SA 109.5
C3S C4S H4SB 109.5
H4SA C4S H4SB 109.5
C3S C4S H4SC 109.5
H4SA C4S H4SC 109.5
H4SB C4S H4SC 109.5
C4S C3S O1S 90.7(7)
C4S C3S H3SA 113.5
O1S C3S H3SA 113.5
C4S C3S H3SB 113.5
O1S C3S H3SB 113.5
H3SA C3S H3SB 110.8
C2S C1S O1S 113.0(6)
C2S C1S H1SA 109.0
O1S C1S H1SA 109.0
C2S C1S H1SB 109.0
O1S C1S H1SB 109.0
H1SA C1S H1SB 107.8
C1S C2S H2SA 109.5
C1S C2S H2SB 109.5
H2SA C2S H2SB 109.5
C1S C2S H2SC 109.5
H2SA C2S H2SC 109.5
H2SB C2S H2SC 109.5

loop_
_geom_bond_atom_site_label_1
_geom_bond_atom_site_label_2
_geom_bond_distance
Ru1 C1 1.8433(15)
Ru1 N1 2.1375(11)
Ru1 P1 2.3409(3)
Ru1 P2 2.3452(3)
Ru1 Cl1 2.5421(3)
Ru1 H1 1.53(2)
P1 C11 1.8450(14)
P1 C41 1.8926(14)
P1 C31 1.8967(15)
P2 C17 1.8776(14)
P2 C61 1.8992(15)
P2 C51 1.8998(15)
O1 C1 1.1576(18)
N1 C16 1.3590(16)
N1 C12 1.3601(17)
C11 C12 1.5076(18)
C11 H11A 0.9900
C11 H11B 0.9900
C12 C13 1.3920(19)
C13 C14 1.384(2)
C13 H13 0.9500
C14 C15 1.390(2)
C14 H14 0.9500
C15 C16 1.391(2)
C15 H15 0.9500
C16 C17 1.5202(19)
C17 C21 1.5381(19)
C17 H17 1.0000
C21 C222 1.486(9)
C21 C212 1.561(5)
C21 H21A 0.9900
C21 H21B 0.9900
C21 H21C 0.9900
C21 H21D 0.9900
N21 C216 1.341(6)
N21 C212 1.350(6)
C212 C213 1.418(5)
C213 C214 1.401(7)
C213 H213 0.9500
C214 C215 1.377(7)
C214 H214 0.9500
C215 C216 1.376(5)
C215 H215 0.9500
C216 H216 0.9500
N22 C222 1.344(9)
N22 C226 1.349(9)
C222 C223 1.335(9)
C223 C224 1.379(9)
C223 H223 0.9500
C224 C225 1.362(11)
C224 H224 0.9500
C225 C226 1.366(10)
C225 H225 0.9500
C226 H226 0.9500
C31 C34 1.536(2)
C31 C33 1.536(2)
C31 C32 1.541(2)
C32 H32A 0.9800
C32 H32B 0.9800
C32 H32C 0.9800
C33 H33A 0.9800
C33 H33B 0.9800
C33 H33C 0.9800
C34 H34A 0.9800
C34 H34B 0.9800
C34 H34C 0.9800
C41 C42 1.536(2)
C41 C43 1.536(2)
C41 C44 1.538(2)
C42 H42A 0.9800
C42 H42B 0.9800
C42 H42C 0.9800
C43 H43A 0.9800
C43 H43B 0.9800
C43 H43C 0.9800
C44 H44A 0.9800
C44 H44B 0.9800
C44 H44C 0.9800
C51 C54 1.535(2)
C51 C52 1.539(2)
C51 C53 1.547(2)
C52 H52A 0.9800
C52 H52B 0.9800
C52 H52C 0.9800
C53 H53A 0.9800
C53 H53B 0.9800
C53 H53C 0.9800
C54 H54A 0.9800
C54 H54B 0.9800
C54 H54C 0.9800
C61 C63 1.540(3)
C61 C62 1.540(2)
C61 C64 1.541(2)
C62 H62A 0.9800
C62 H62B 0.9800
C62 H62C 0.9800
C63 H63A 0.9800
C63 H63B 0.9800
C63 H63C 0.9800
C64 H64A 0.9800
C64 H64B 0.9800
C64 H64C 0.9800
O1S C3S 1.550(7)
O1S C1S 1.623(8)
C4S C3S 1.497(10)
C4S H4SA 0.9800
C4S H4SB 0.9800
C4S H4SC 0.9800
C3S H3SA 0.9900
C3S H3SB 0.9900
C1S C2S 1.569(11)
C1S H1SA 0.9900
C1S H1SB 0.9900
C2S H2SA 0.9800
C2S H2SB 0.9800
C2S H2SC 0.9800

loop_
_geom_torsion_atom_site_label_1
_geom_torsion_atom_site_label_2
_geom_torsion_atom_site_label_3
_geom_torsion_atom_site_label_4
_geom_torsion
C41 P1 C11 C12 -162.20(10)
C31 P1 C11 C12 83.41(11)
Ru1 P1 C11 C12 -35.02(10)
C16 N1 C12 C13 3.2(2)
Ru1 N1 C12 C13 -172.74(11)
C16 N1 C12 C11 -176.13(12)
Ru1 N1 C12 C11 7.90(16)
P1 C11 C12 N1 21.47(16)
P1 C11 C12 C13 -157.90(11)
N1 C12 C13 C14 -1.0(2)
C11 C12 C13 C14 178.37(14)
C12 C13 C14 C15 -1.3(2)
C13 C14 C15 C16 1.4(2)
C12 N1 C16 C15 -3.1(2)
Ru1 N1 C16 C15 172.76(11)
C12 N1 C16 C17 173.05(12)
Ru1 N1 C16 C17 -11.07(16)
C14 C15 C16 N1 0.8(2)
C14 C15 C16 C17 -175.13(14)
N1 C16 C17 C21 170.49(13)
C15 C16 C17 C21 -13.4(2)
N1 C16 C17 P2 32.34(15)
C15 C16 C17 P2 -151.58(12)
C61 P2 C17 C16 89.26(10)
C51 P2 C17 C16 -154.67(10)
Ru1 P2 C17 C16 -34.33(10)
C61 P2 C17 C21 -45.66(13)
C51 P2 C17 C21 70.41(13)
Ru1 P2 C17 C21 -169.26(11)
C16 C17 C21 C222 75.9(6)
P2 C17 C21 C222 -150.2(6)
C16 C17 C21 C212 86.2(3)
P2 C17 C21 C212 -139.9(3)
C216 N21 C212 C213 -1.6(9)
C216 N21 C212 C21 177.5(5)
C17 C21 C212 N21 38.4(7)
C17 C21 C212 C213 -142.5(5)
N21 C212 C213 C214 3.4(9)
C21 C212 C213 C214 -175.7(5)
C212 C213 C214 C215 -2.0(7)
C213 C214 C215 C216 -0.9(6)
C212 N21 C216 C215 -1.4(8)
C214 C215 C216 N21 2.8(6)
C226 N22 C222 C223 6.2(19)
C226 N22 C222 C21 174.3(8)
C17 C21 C222 C223 -139.5(10)
C17 C21 C222 N22 51.8(12)
N22 C222 C223 C224 -6.2(18)
C21 C222 C223 C224 -172.8(9)
C222 C223 C224 C225 2.7(12)
C223 C224 C225 C226 0.1(13)
C222 N22 C226 C225 -2.7(13)
C224 C225 C226 N22 -0.1(13)
C11 P1 C31 C34 72.43(12)
C41 P1 C31 C34 -38.79(13)
Ru1 P1 C31 C34 177.90(9)
C11 P1 C31 C33 -163.94(10)
C41 P1 C31 C33 84.84(11)
Ru1 P1 C31 C33 -58.47(10)
C11 P1 C31 C32 -47.07(11)
C41 P1 C31 C32 -158.30(10)
Ru1 P1 C31 C32 58.40(11)
C11 P1 C41 C42 -164.71(11)
C31 P1 C41 C42 -53.68(12)
Ru1 P1 C41 C42 86.06(11)
C11 P1 C41 C43 78.17(12)
C31 P1 C41 C43 -170.80(11)
Ru1 P1 C41 C43 -31.06(13)
C11 P1 C41 C44 -40.53(12)
C31 P1 C41 C44 70.50(12)
Ru1 P1 C41 C44 -149.75(9)
C17 P2 C51 C54 -170.47(11)
C61 P2 C51 C54 -56.04(13)
Ru1 P2 C51 C54 82.72(11)
C17 P2 C51 C52 72.49(12)
C61 P2 C51 C52 -173.08(11)
Ru1 P2 C51 C52 -34.32(12)
C17 P2 C51 C53 -47.34(13)
C61 P2 C51 C53 67.08(13)
Ru1 P2 C51 C53 -154.15(10)
C17 P2 C61 C63 -45.20(12)
C51 P2 C61 C63 -158.40(10)
Ru1 P2 C61 C63 63.96(12)
C17 P2 C61 C62 76.21(15)
C51 P2 C61 C62 -36.99(16)
Ru1 P2 C61 C62 -174.63(12)
C17 P2 C61 C64 -161.38(11)
C51 P2 C61 C64 85.42(12)
Ru1 P2 C61 C64 -52.22(13)
C1S O1S C3S C4S -172.4(6)
C3S O1S C1S C2S 166.3(7)
